data_1570165
loop_
_publ_author_name
'Ward, Robert J.'
'Rungthanaphatsophon, Pokpong'
'Huang, Patrick'
'Kelley, Steven P.'
'Walensky, Justin R.'

_publ_section_title
;
 Cooperative dihydrogen activation with unsupported uranium-metal bonds
 and characterization of a terminal U(iv) hydride.
;
_journal_issue 43
_journal_name_full 'Chemical science'
_journal_page_first 12255
_journal_page_last 12263
_journal_paper_doi 10.1039/d3sc04857h
_journal_volume 14
_journal_year 2023
_chemical_formula_moiety 'C30 H44 O U'
_chemical_formula_sum 'C30 H44 O U'
_chemical_formula_weight 658.68
_chemical_properties_physical Air-sensitive,Heat-sensitive,Radioactive
_space_group_crystal_system monoclinic
_space_group_IT_number 14
_space_group_name_Hall '-P 2yn'
_space_group_name_H-M_alt 'P 1 21/n 1'
_atom_sites_solution_hydrogens geom
_atom_sites_solution_primary direct
_atom_sites_solution_secondary difmap
_audit_creation_date 2023-04-25
_audit_creation_method
;
Olex2 1.2
(compiled 2018.05.29 svn.r3508 for OlexSys, GUI svn.r5506)
;
_audit_update_record
;
2023-05-19 deposited with the CCDC.	2023-10-23 downloaded from the CCDC.
;
_cell_angle_alpha 90
_cell_angle_beta 111.688(3)
_cell_angle_gamma 90
_cell_formula_units_Z 4
_cell_length_a 8.7245(7)
_cell_length_b 33.797(3)
_cell_length_c 10.1074(8)
_cell_measurement_reflns_used 9752
_cell_measurement_temperature 173.0
_cell_measurement_theta_max 30.23
_cell_measurement_theta_min 2.25
_cell_volume 2769.3(4)
_computing_cell_refinement 'Bruker Apex4 V.2022.1-1/SAINT V8.40B'
_computing_data_collection 'Bruker Apex4 V.2022.1-1'
_computing_data_reduction 'Bruker Apex4 V.2022.1-1/SAINT V8.40B'
_computing_molecular_graphics 'Olex2 (Dolomanov et al., 2009)'
_computing_publication_material 'Olex2 (Dolomanov et al., 2009)'
_computing_structure_refinement 'ShelXL (Sheldrick, 2015)'
_computing_structure_solution 'ShelXS (Sheldrick, 2008)'
_diffrn_ambient_temperature 173.0
_diffrn_measured_fraction_theta_full 0.999
_diffrn_measured_fraction_theta_max 1.000
_diffrn_measurement_device_type 'Bruker Photon II CMOS area detector'
_diffrn_measurement_method 'shutterless omega and phi scans'
_diffrn_radiation_monochromator 'mirror optics'
_diffrn_radiation_type MoK\a
_diffrn_radiation_wavelength 0.71073
_diffrn_reflns_av_R_equivalents 0.0557
_diffrn_reflns_av_unetI/netI 0.0282
_diffrn_reflns_Laue_measured_fraction_full 0.999
_diffrn_reflns_Laue_measured_fraction_max 1.000
_diffrn_reflns_limit_h_max 11
_diffrn_reflns_limit_h_min -11
_diffrn_reflns_limit_k_max 46
_diffrn_reflns_limit_k_min -46
_diffrn_reflns_limit_l_max 13
_diffrn_reflns_limit_l_min -12
_diffrn_reflns_number 73191
_diffrn_reflns_point_group_measured_fraction_full 0.999
_diffrn_reflns_point_group_measured_fraction_max 1.000
_diffrn_reflns_theta_full 25.242
_diffrn_reflns_theta_max 29.000
_diffrn_reflns_theta_min 2.251
_diffrn_source 'Incoatec IMuS microfocus Mo tube'
_diffrn_standards_number 0
_exptl_absorpt_coefficient_mu 5.879
_exptl_absorpt_correction_T_max 0.7462
_exptl_absorpt_correction_T_min 0.4614
_exptl_absorpt_correction_type multi-scan
_exptl_absorpt_process_details 'Bruker AXScale'
_exptl_crystal_colour brown
_exptl_crystal_colour_primary brown
_exptl_crystal_density_diffrn 1.580
_exptl_crystal_description tablet
_exptl_crystal_F_000 1296
_exptl_crystal_recrystallization_method 'Re-crystallisation from solvent: pentane'
_exptl_crystal_size_max 0.21
_exptl_crystal_size_mid 0.1
_exptl_crystal_size_min 0.05
_refine_diff_density_max 1.048
_refine_diff_density_min -1.081
_refine_diff_density_rms 0.103
_refine_ls_extinction_method none
_refine_ls_goodness_of_fit_ref 1.046
_refine_ls_hydrogen_treatment constr
_refine_ls_matrix_type full
_refine_ls_number_parameters 338
_refine_ls_number_reflns 7364
_refine_ls_number_restraints 0
_refine_ls_restrained_S_all 1.046
_refine_ls_R_factor_all 0.0327
_refine_ls_R_factor_gt 0.0256
_refine_ls_shift/su_max 0.001
_refine_ls_shift/su_mean 0.000
_refine_ls_structure_factor_coef Fsqd
_refine_ls_weighting_details 'w=1/[\s^2^(Fo^2^)+(0.0195P)^2^+4.1992P] where P=(Fo^2^+2Fc^2^)/3'
_refine_ls_weighting_scheme calc
_refine_ls_wR_factor_gt 0.0557
_refine_ls_wR_factor_ref 0.0584
_reflns_Friedel_coverage 0.000
_reflns_number_gt 6422
_reflns_number_total 7364
_reflns_threshold_expression 'I > 2\s(I)'
_cod_data_source_file d3sc04857h5.cif
_cod_data_source_block 9
_cod_depositor_comments 'Adding full bibliography for 1570163--1570169.cif.'
_cod_database_code 1570165
_shelx_shelxl_version_number 2017/1
_shelx_space_group_comment
;
The symmetry employed for this shelxl refinement is uniquely defined
by the following loop, which should always be used as a source of
symmetry information in preference to the above space-group names.
They are only intended as comments.
;
_shelx_estimated_absorpt_t_max 0.758
_shelx_estimated_absorpt_t_min 0.372
_olex2_refinement_description
;
1. Fixed Uiso
 At 1.2 times of:
  All C(H) groups
 At 1.5 times of:
  All C(H,H,H) groups
2. Others
 Fixed Sof: C11(0.6) C11'(0.4) C12(0.6) C12'(0.4) C13(0.6) C13'(0.4) C14(0.6)
 C14'(0.4) C15(0.6) C15'(0.4) C16(0.6) H16A(0.6) H16B(0.6) H16C(0.6) C16'(0.4)
 H16D(0.4) H16E(0.4) H16F(0.4) C17(0.6) H17A(0.6) H17B(0.6) H17C(0.6) C17'(0.4)
 H17D(0.4) H17E(0.4) H17F(0.4) C18(0.6) H18A(0.6) H18B(0.6) H18C(0.6) C18'(0.4)
 H18D(0.4) H18E(0.4) H18F(0.4) C19(0.6) H19A(0.6) H19B(0.6) H19C(0.6) C19'(0.4)
 H19D(0.4) H19E(0.4) H19F(0.4) C20(0.6) H20A(0.6) H20B(0.6) H20C(0.6) C20'(0.4)
 H20D(0.4) H20E(0.4) H20F(0.4)
3.a Aromatic/amide H refined with riding coordinates:
 C23(H23), C25(H25)
3.b Idealised Me refined with riding coordinates:
 C16(H16A,H16B,H16C), C16'(H16D,H16E,H16F), C17(H17A,H17B,H17C), C17'(H17D,
 H17E,H17F), C18(H18A,H18B,H18C), C18'(H18D,H18E,H18F), C19(H19A,H19B,H19C),
 C19'(H19D,H19E,H19F), C20(H20A,H20B,H20C), C20'(H20D,H20E,H20F)
3.c Idealised Me refined as rotating group:
 C6(H6A,H6B,H6C), C7(H7A,H7B,H7C), C8(H8A,H8B,H8C), C9(H9A,H9B,H9C), C10(H10A,
 H10B,H10C), C27(H27A,H27B,H27C), C28(H28A,H28B,H28C), C29(H29A,H29B,H29C),
 C30(H30A,H30B,H30C)
;
_olex2_submission_special_instructions 'No special instructions were received'

loop_
_space_group_symop_operation_xyz
'x, y, z'
'-x+1/2, y+1/2, -z+1/2'
'-x, -y, -z'
'x-1/2, -y-1/2, z-1/2'

loop_
_atom_site_label
_atom_site_type_symbol
_atom_site_fract_x
_atom_site_fract_y
_atom_site_fract_z
_atom_site_U_iso_or_equiv
_atom_site_adp_type
_atom_site_occupancy
_atom_site_site_symmetry_order
_atom_site_calc_flag
_atom_site_refinement_flags_posn
_atom_site_refinement_flags_adp
_atom_site_refinement_flags_occupancy
_atom_site_disorder_assembly
_atom_site_disorder_group
U1 U 0.76905(2) 0.10702(2) 0.75522(2) 0.02535(4) Uani 1 1 d . . . . .
O2 O 0.7961(3) 0.14155(6) 0.9356(2) 0.0310(5) Uani 1 1 d . . . . .
C1 C 0.6309(4) 0.16701(10) 0.5626(4) 0.0351(7) Uani 1 1 d . . . . .
C2 C 0.6517(4) 0.13548(11) 0.4783(4) 0.0391(8) Uani 1 1 d . . . . .
C3 C 0.8221(4) 0.12968(10) 0.5131(4) 0.0375(7) Uani 1 1 d . . . . .
C4 C 0.9082(4) 0.15750(9) 0.6203(4) 0.0321(7) Uani 1 1 d . . . . .
C5 C 0.7896(4) 0.18037(9) 0.6502(3) 0.0311(6) Uani 1 1 d . . . . .
C6 C 0.4722(5) 0.18671(13) 0.5507(6) 0.0671(14) Uani 1 1 d . . . . .
H6A H 0.379480 0.169213 0.500098 0.101 Uiso 1 1 calc GR . . . .
H6B H 0.460381 0.211596 0.498084 0.101 Uiso 1 1 calc GR . . . .
H6C H 0.473203 0.192195 0.646240 0.101 Uiso 1 1 calc GR . . . .
C7 C 0.5168(6) 0.11418(14) 0.3623(4) 0.0697(14) Uani 1 1 d . . . . .
H7A H 0.415129 0.114984 0.382325 0.105 Uiso 1 1 calc GR . . . .
H7B H 0.549255 0.086584 0.358196 0.105 Uiso 1 1 calc GR . . . .
H7C H 0.497885 0.127068 0.270771 0.105 Uiso 1 1 calc GR . . . .
C8 C 0.8986(7) 0.10508(13) 0.4294(6) 0.0702(15) Uani 1 1 d . . . . .
H8A H 1.009661 0.096896 0.491668 0.105 Uiso 1 1 calc GR . . . .
H8B H 0.905381 0.120752 0.350189 0.105 Uiso 1 1 calc GR . . . .
H8C H 0.830564 0.081579 0.391981 0.105 Uiso 1 1 calc GR . . . .
C9 C 1.0909(4) 0.16420(12) 0.6799(5) 0.0533(10) Uani 1 1 d . . . . .
H9A H 1.125697 0.171916 0.780193 0.080 Uiso 1 1 calc GR . . . .
H9B H 1.118879 0.185299 0.626239 0.080 Uiso 1 1 calc GR . . . .
H9C H 1.147480 0.139763 0.672229 0.080 Uiso 1 1 calc GR . . . .
C10 C 0.8240(6) 0.21568(10) 0.7482(4) 0.0495(9) Uani 1 1 d . . . . .
H10A H 0.752808 0.214631 0.803802 0.074 Uiso 1 1 calc GR . . . .
H10B H 0.801632 0.240050 0.691660 0.074 Uiso 1 1 calc GR . . . .
H10C H 0.939823 0.215312 0.812821 0.074 Uiso 1 1 calc GR . . . .
C11 C 0.9985(8) 0.04996(18) 0.8316(10) 0.0364(14) Uani 0.6 1 d . . P A 1
C11' C 0.9768(13) 0.0423(3) 0.7612(11) 0.032(2) Uiso 0.4 1 d . . P A 2
C12 C 0.8605(13) 0.0310(3) 0.7295(11) 0.039(2) Uani 0.6 1 d . . P A 1
C12' C 0.8205(19) 0.0262(5) 0.7339(18) 0.032(4) Uiso 0.4 1 d . . P A 2
C13 C 0.7416(8) 0.02662(16) 0.7965(10) 0.0318(14) Uani 0.6 1 d . . P A 1
C13' C 0.7737(16) 0.0297(4) 0.8530(15) 0.039(3) Uiso 0.4 1 d . . P A 2
C14 C 0.8075(9) 0.04369(15) 0.9330(7) 0.0348(12) Uani 0.6 1 d . . P A 1
C14' C 0.9068(17) 0.0497(3) 0.9542(11) 0.032(2) Uiso 0.4 1 d . . P A 2
C15 C 0.9685(9) 0.05781(17) 0.9584(7) 0.0333(15) Uani 0.6 1 d . . P A 1
C15' C 1.0276(14) 0.0564(3) 0.9014(13) 0.035(2) Uiso 0.4 1 d . . P A 2
C16 C 1.1593(8) 0.0577(2) 0.8140(11) 0.074(3) Uani 0.6 1 d . . P A 1
H16A H 1.139036 0.062191 0.713100 0.112 Uiso 0.6 1 calc R . P A 1
H16B H 1.232274 0.034854 0.848299 0.112 Uiso 0.6 1 calc R . P A 1
H16C H 1.211513 0.081227 0.869030 0.112 Uiso 0.6 1 calc R . P A 1
C16' C 1.0828(13) 0.0392(3) 0.6723(12) 0.055(2) Uiso 0.4 1 d . . P A 2
H16D H 1.107221 0.011338 0.662124 0.083 Uiso 0.4 1 calc R . P A 2
H16E H 1.186136 0.053687 0.719096 0.083 Uiso 0.4 1 calc R . P A 2
H16F H 1.023673 0.050634 0.577913 0.083 Uiso 0.4 1 calc R . P A 2
C17 C 0.8459(13) 0.0143(2) 0.5893(9) 0.075(3) Uani 0.6 1 d . . P A 1
H17A H 0.730352 0.015136 0.524221 0.112 Uiso 0.6 1 calc R . P A 1
H17B H 0.884648 -0.013155 0.601807 0.112 Uiso 0.6 1 calc R . P A 1
H17C H 0.913271 0.029949 0.549543 0.112 Uiso 0.6 1 calc R . P A 1
C17' C 0.7262(15) 0.0041(4) 0.5918(13) 0.061(3) Uiso 0.4 1 d . . P A 2
H17D H 0.704889 0.022332 0.511720 0.092 Uiso 0.4 1 calc R . P A 2
H17E H 0.621251 -0.005956 0.592846 0.092 Uiso 0.4 1 calc R . P A 2
H17F H 0.793218 -0.018146 0.581498 0.092 Uiso 0.4 1 calc R . P A 2
C18 C 0.5811(8) 0.00366(19) 0.7351(11) 0.076(3) Uani 0.6 1 d . . P A 1
H18A H 0.498691 0.015563 0.767446 0.113 Uiso 0.6 1 calc R . P A 1
H18B H 0.600059 -0.023892 0.767316 0.113 Uiso 0.6 1 calc R . P A 1
H18C H 0.541125 0.004469 0.630866 0.113 Uiso 0.6 1 calc R . P A 1
C18' C 0.6222(17) 0.0101(4) 0.8574(16) 0.078(4) Uiso 0.4 1 d . . P A 2
H18D H 0.524851 0.020939 0.781633 0.117 Uiso 0.4 1 calc R . P A 2
H18E H 0.613764 0.015052 0.949981 0.117 Uiso 0.4 1 calc R . P A 2
H18F H 0.628580 -0.018427 0.843370 0.117 Uiso 0.4 1 calc R . P A 2
C19 C 0.7220(12) 0.0450(2) 1.0392(9) 0.074(3) Uani 0.6 1 d . . P A 1
H19A H 0.764260 0.067380 1.104079 0.111 Uiso 0.6 1 calc R . P A 1
H19B H 0.743631 0.020299 1.094049 0.111 Uiso 0.6 1 calc R . P A 1
H19C H 0.602910 0.048058 0.988213 0.111 Uiso 0.6 1 calc R . P A 1
C19' C 0.9099(19) 0.0561(5) 1.1038(16) 0.089(4) Uiso 0.4 1 d . . P A 2
H19D H 0.976428 0.079532 1.145399 0.134 Uiso 0.4 1 calc R . P A 2
H19E H 0.958201 0.032879 1.162395 0.134 Uiso 0.4 1 calc R . P A 2
H19F H 0.797112 0.060052 1.100058 0.134 Uiso 0.4 1 calc R . P A 2
C20 C 1.0802(11) 0.07389(19) 1.0964(8) 0.076(3) Uani 0.6 1 d . . P A 1
H20A H 1.161066 0.091512 1.080665 0.114 Uiso 0.6 1 calc R . P A 1
H20B H 1.137809 0.052073 1.158863 0.114 Uiso 0.6 1 calc R . P A 1
H20C H 1.015817 0.088756 1.141159 0.114 Uiso 0.6 1 calc R . P A 1
C20' C 1.2023(16) 0.0732(4) 0.9803(14) 0.074(3) Uiso 0.4 1 d . . P A 2
H20D H 1.284531 0.052886 0.985816 0.111 Uiso 0.4 1 calc R . P A 2
H20E H 1.213800 0.081229 1.076696 0.111 Uiso 0.4 1 calc R . P A 2
H20F H 1.219605 0.096239 0.928453 0.111 Uiso 0.4 1 calc R . P A 2
C21 C 0.8118(4) 0.16544(9) 1.0497(3) 0.0301(6) Uani 1 1 d . . . . .
C22 C 0.6718(4) 0.17245(10) 1.0825(3) 0.0328(7) Uani 1 1 d . . . . .
C23 C 0.6864(4) 0.19721(10) 1.1959(4) 0.0374(7) Uani 1 1 d . . . . .
H23 H 0.591890 0.202124 1.218834 0.045 Uiso 1 1 calc R . . . .
C24 C 0.8346(5) 0.21499(9) 1.2769(3) 0.0373(7) Uani 1 1 d . . . . .
C25 C 0.9713(4) 0.20718(9) 1.2432(3) 0.0363(7) Uani 1 1 d . . . . .
H25 H 1.073925 0.218826 1.299217 0.044 Uiso 1 1 calc R . . . .
C26 C 0.9638(4) 0.18271(9) 1.1294(3) 0.0333(7) Uani 1 1 d . . . . .
C27 C 0.5111(4) 0.15312(12) 0.9957(4) 0.0440(8) Uani 1 1 d . . . . .
H27A H 0.477546 0.161551 0.896224 0.066 Uiso 1 1 calc GR . . . .
H27B H 0.426411 0.160885 1.032825 0.066 Uiso 1 1 calc GR . . . .
H27C H 0.524413 0.124303 1.001414 0.066 Uiso 1 1 calc GR . . . .
C28 C 0.8466(6) 0.24276(11) 1.3973(4) 0.0500(10) Uani 1 1 d . . . . .
H28A H 0.955485 0.240134 1.473238 0.075 Uiso 1 1 calc GR . . . .
H28B H 0.761002 0.236111 1.434770 0.075 Uiso 1 1 calc GR . . . .
H28C H 0.831088 0.270059 1.362131 0.075 Uiso 1 1 calc GR . . . .
C29 C 1.1149(4) 0.17605(12) 1.0940(4) 0.0486(9) Uani 1 1 d . . . . .
H29A H 1.093183 0.154894 1.023108 0.073 Uiso 1 1 calc GR . . . .
H29B H 1.207533 0.168457 1.180417 0.073 Uiso 1 1 calc GR . . . .
H29C H 1.142336 0.200485 1.055382 0.073 Uiso 1 1 calc GR . . . .
C30 C 0.4712(4) 0.09217(11) 0.6800(4) 0.0416(8) Uani 1 1 d . . . . .
H30A H 0.450080 0.079037 0.758069 0.062 Uiso 1 1 calc GR . . . .
H30B H 0.437538 0.074719 0.596716 0.062 Uiso 1 1 calc GR . . . .
H30C H 0.408069 0.116858 0.655560 0.062 Uiso 1 1 calc GR . . . .

loop_
_atom_site_aniso_label
_atom_site_aniso_U_11
_atom_site_aniso_U_22
_atom_site_aniso_U_33
_atom_site_aniso_U_23
_atom_site_aniso_U_13
_atom_site_aniso_U_12
U1 0.02438(6) 0.02411(6) 0.02740(6) -0.00008(5) 0.00939(4) -0.00088(4)
O2 0.0367(12) 0.0321(12) 0.0269(11) -0.0023(9) 0.0150(9) -0.0007(9)
C1 0.0326(16) 0.0338(17) 0.0402(18) 0.0135(14) 0.0148(14) 0.0079(13)
C2 0.0438(19) 0.0429(19) 0.0237(16) 0.0065(14) 0.0044(14) -0.0072(15)
C3 0.053(2) 0.0337(17) 0.0329(17) 0.0025(14) 0.0239(16) 0.0036(15)
C4 0.0312(15) 0.0298(16) 0.0385(18) 0.0074(13) 0.0166(13) 0.0008(12)
C5 0.0374(16) 0.0243(14) 0.0342(16) 0.0045(13) 0.0165(13) 0.0011(12)
C6 0.040(2) 0.058(3) 0.106(4) 0.036(3) 0.031(2) 0.0201(19)
C7 0.080(3) 0.071(3) 0.037(2) 0.003(2) -0.004(2) -0.027(2)
C8 0.122(4) 0.049(3) 0.071(3) 0.003(2) 0.072(3) 0.013(2)
C9 0.0318(18) 0.053(2) 0.076(3) 0.017(2) 0.0204(19) -0.0021(16)
C10 0.077(3) 0.0289(18) 0.049(2) -0.0010(16) 0.030(2) 0.0006(17)
C11 0.031(3) 0.027(3) 0.055(5) 0.008(3) 0.020(3) 0.011(2)
C12 0.055(6) 0.021(4) 0.050(4) -0.001(3) 0.028(4) 0.010(4)
C13 0.029(3) 0.013(2) 0.047(4) 0.004(3) 0.007(3) -0.0034(19)
C14 0.047(4) 0.014(2) 0.045(4) 0.009(2) 0.019(3) -0.005(2)
C15 0.022(3) 0.024(3) 0.043(4) 0.006(2) -0.001(3) -0.002(2)
C16 0.037(4) 0.065(5) 0.133(8) 0.037(5) 0.046(4) 0.021(3)
C17 0.129(8) 0.037(4) 0.062(5) -0.009(3) 0.041(5) 0.020(4)
C18 0.042(4) 0.027(3) 0.140(8) -0.006(4) 0.013(4) -0.017(3)
C19 0.117(7) 0.050(4) 0.086(6) 0.030(4) 0.074(6) 0.020(4)
C20 0.090(6) 0.031(3) 0.057(4) 0.004(3) -0.032(4) 0.014(3)
C21 0.0369(16) 0.0279(15) 0.0276(15) 0.0024(12) 0.0143(13) 0.0024(12)
C22 0.0326(15) 0.0373(17) 0.0297(16) 0.0046(13) 0.0129(13) 0.0046(13)
C23 0.0461(19) 0.0380(18) 0.0342(17) 0.0045(14) 0.0221(15) 0.0098(15)
C24 0.056(2) 0.0285(16) 0.0289(16) 0.0040(13) 0.0176(15) 0.0077(14)
C25 0.0428(18) 0.0307(17) 0.0314(17) 0.0002(13) 0.0091(14) -0.0023(13)
C26 0.0362(16) 0.0319(16) 0.0340(17) 0.0022(13) 0.0155(13) -0.0005(13)
C27 0.0343(17) 0.055(2) 0.045(2) -0.0022(18) 0.0169(16) 0.0011(16)
C28 0.080(3) 0.0359(19) 0.038(2) -0.0005(16) 0.0266(19) 0.0088(18)
C29 0.0395(19) 0.052(2) 0.056(2) -0.0118(19) 0.0198(17) -0.0064(17)
C30 0.0379(18) 0.0422(19) 0.054(2) 0.0141(17) 0.0274(17) 0.0057(15)

loop_
_atom_type_symbol
_atom_type_description
_atom_type_scat_dispersion_real
_atom_type_scat_dispersion_imag
_atom_type_scat_source
C C 0.0033 0.0016 'International Tables Vol C Tables 4.2.6.8 and 6.1.1.4'
H H 0.0000 0.0000 'International Tables Vol C Tables 4.2.6.8 and 6.1.1.4'
O O 0.0106 0.0060 'International Tables Vol C Tables 4.2.6.8 and 6.1.1.4'
U U -9.6767 9.6646 'International Tables Vol C Tables 4.2.6.8 and 6.1.1.4'

loop_
_geom_angle_atom_site_label_1
_geom_angle_atom_site_label_2
_geom_angle_atom_site_label_3
_geom_angle
_geom_angle_site_symmetry_1
_geom_angle_site_symmetry_3
_geom_angle_publ_flag
O2 U1 C1 94.81(10) . . ?
O2 U1 C3 127.78(9) . . ?
O2 U1 C4 99.10(9) . . ?
O2 U1 C5 80.27(9) . . ?
O2 U1 C11 108.5(2) . . ?
O2 U1 C12 131.4(2) . . ?
O2 U1 C13 113.7(2) . . ?
O2 U1 C14 85.26(15) . . ?
O2 U1 C14' 83.0(2) . . ?
O2 U1 C15 81.31(15) . . ?
O2 U1 C30 98.47(11) . . ?
C1 U1 C3 48.99(10) . . ?
C1 U1 C13 141.84(18) . . ?
C3 U1 C13 117.2(2) . . ?
C4 U1 C1 49.32(9) . . ?
C4 U1 C3 29.98(10) . . ?
C4 U1 C13 139.98(18) . . ?
C4 U1 C14 147.92(16) . . ?
C5 U1 C1 29.84(10) . . ?
C5 U1 C3 49.21(10) . . ?
C5 U1 C4 29.94(9) . . ?
C5 U1 C12 138.9(2) . . ?
C5 U1 C13 166.1(2) . . ?
C5 U1 C14 163.16(17) . . ?
C5 U1 C14' 149.0(3) . . ?
C11 U1 C1 144.76(18) . . ?
C11 U1 C3 95.90(19) . . ?
C11 U1 C4 99.83(15) . . ?
C11 U1 C5 128.06(14) . . ?
C11 U1 C12 30.3(3) . . ?
C11 U1 C13 49.33(18) . . ?
C11 U1 C14 49.46(19) . . ?
C11 U1 C15 30.6(2) . . ?
C12 U1 C1 133.7(2) . . ?
C12 U1 C3 91.5(2) . . ?
C12 U1 C4 109.9(2) . . ?
C12 U1 C13 30.3(3) . . ?
C12 U1 C14 50.0(2) . . ?
C14 U1 C1 162.56(16) . . ?
C14 U1 C3 141.19(15) . . ?
C14 U1 C13 29.6(2) . . ?
C14' U1 C1 177.8(2) . . ?
C14' U1 C3 132.6(3) . . ?
C14' U1 C4 130.9(3) . . ?
C15 U1 C1 166.97(18) . . ?
C15 U1 C3 124.73(19) . . ?
C15 U1 C4 118.77(19) . . ?
C15 U1 C5 137.32(17) . . ?
C15 U1 C12 50.8(3) . . ?
C15 U1 C13 49.7(2) . . ?
C15 U1 C14 30.07(17) . . ?
C30 U1 C1 78.30(10) . . ?
C30 U1 C3 106.56(11) . . ?
C30 U1 C4 125.68(10) . . ?
C30 U1 C5 106.10(10) . . ?
C30 U1 C11 122.03(17) . . ?
C30 U1 C12 95.2(2) . . ?
C30 U1 C13 73.02(15) . . ?
C30 U1 C14 84.43(17) . . ?
C30 U1 C14' 102.0(3) . . ?
C30 U1 C15 114.50(19) . . ?
C21 O2 U1 177.59(19) . . ?
C2 C1 U1 75.65(18) . . ?
C2 C1 C6 127.2(4) . . ?
C5 C1 U1 73.83(17) . . ?
C5 C1 C2 107.7(3) . . ?
C5 C1 C6 124.7(4) . . ?
C6 C1 U1 122.1(2) . . ?
C1 C2 U1 74.67(18) . . ?
C1 C2 C7 126.3(4) . . ?
C3 C2 U1 74.82(18) . . ?
C3 C2 C1 108.2(3) . . ?
C3 C2 C7 125.3(4) . . ?
C7 C2 U1 120.8(2) . . ?
C2 C3 U1 75.68(19) . . ?
C2 C3 C4 108.0(3) . . ?
C2 C3 C8 125.6(4) . . ?
C4 C3 U1 73.87(18) . . ?
C4 C3 C8 125.0(4) . . ?
C8 C3 U1 126.8(2) . . ?
C3 C4 U1 76.15(18) . . ?
C3 C4 C9 126.2(3) . . ?
C5 C4 U1 74.86(17) . . ?
C5 C4 C3 107.6(3) . . ?
C5 C4 C9 125.9(3) . . ?
C9 C4 U1 119.8(2) . . ?
C1 C5 U1 76.33(18) . . ?
C1 C5 C10 125.1(3) . . ?
C4 C5 U1 75.19(17) . . ?
C4 C5 C1 108.5(3) . . ?
C4 C5 C10 126.2(3) . . ?
C10 C5 U1 119.3(2) . . ?
C12 C11 U1 76.8(4) . . ?
C12 C11 C15 110.5(6) . . ?
C12 C11 C16 124.9(9) . . ?
C15 C11 U1 76.0(3) . . ?
C15 C11 C16 124.4(9) . . ?
C16 C11 U1 118.1(4) . . ?
C12' C11' U1 74.1(8) . . ?
C12' C11' C15' 104.6(11) . . ?
C12' C11' C16' 128.4(12) . . ?
C15' C11' U1 73.7(6) . . ?
C15' C11' C16' 126.2(11) . . ?
C16' C11' U1 124.7(6) . . ?
C11 C12 U1 72.9(4) . . ?
C11 C12 C13 105.7(8) . . ?
C11 C12 C17 128.0(9) . . ?
C13 C12 U1 76.5(4) . . ?
C13 C12 C17 125.9(10) . . ?
C17 C12 U1 121.6(6) . . ?
C11' C12' U1 77.0(8) . . ?
C11' C12' C13' 111.6(13) . . ?
C11' C12' C17' 120.9(14) . . ?
C13' C12' U1 75.3(9) . . ?
C13' C12' C17' 127.3(13) . . ?
C17' C12' U1 119.8(10) . . ?
C12 C13 U1 73.2(4) . . ?
C12 C13 C18 125.2(9) . . ?
C14 C13 U1 73.7(3) . . ?
C14 C13 C12 108.3(6) . . ?
C14 C13 C18 126.3(7) . . ?
C18 C13 U1 123.9(4) . . ?
C12' C13' U1 75.3(9) . . ?
C12' C13' C18' 121.8(14) . . ?
C14' C13' U1 72.9(7) . . ?
C14' C13' C12' 103.8(11) . . ?
C14' C13' C18' 133.9(14) . . ?
C18' C13' U1 121.9(9) . . ?
C13 C14 U1 76.7(3) . . ?
C13 C14 C15 109.6(5) . . ?
C13 C14 C19 125.1(7) . . ?
C15 C14 U1 74.2(3) . . ?
C15 C14 C19 125.2(7) . . ?
C19 C14 U1 118.0(4) . . ?
C13' C14' U1 77.6(7) . . ?
C13' C14' C19' 120.0(13) . . ?
C15' C14' U1 77.7(6) . . ?
C15' C14' C13' 110.2(10) . . ?
C15' C14' C19' 129.3(13) . . ?
C19' C14' U1 118.2(8) . . ?
C11 C15 U1 73.3(3) . . ?
C11 C15 C20 129.8(8) . . ?
C14 C15 U1 75.7(3) . . ?
C14 C15 C11 105.9(5) . . ?
C14 C15 C20 124.0(8) . . ?
C20 C15 U1 120.2(4) . . ?
C11' C15' U1 77.3(6) . . ?
C11' C15' C20' 122.0(12) . . ?
C14' C15' U1 73.6(6) . . ?
C14' C15' C11' 109.7(10) . . ?
C14' C15' C20' 128.1(12) . . ?
C20' C15' U1 120.0(7) . . ?
O2 C21 C22 118.3(3) . . ?
O2 C21 C26 120.6(3) . . ?
C22 C21 C26 121.1(3) . . ?
C21 C22 C27 119.8(3) . . ?
C23 C22 C21 118.5(3) . . ?
C23 C22 C27 121.7(3) . . ?
C24 C23 C22 122.0(3) . . ?
C23 C24 C28 121.1(3) . . ?
C25 C24 C23 118.3(3) . . ?
C25 C24 C28 120.6(3) . . ?
C24 C25 C26 122.2(3) . . ?
C21 C26 C29 121.8(3) . . ?
C25 C26 C21 117.8(3) . . ?
C25 C26 C29 120.3(3) . . ?

loop_
_geom_bond_atom_site_label_1
_geom_bond_atom_site_label_2
_geom_bond_distance
_geom_bond_site_symmetry_2
_geom_bond_publ_flag
U1 O2 2.103(2) . ?
U1 C1 2.760(3) . ?
U1 C3 2.762(3) . ?
U1 C4 2.733(3) . ?
U1 C5 2.728(3) . ?
U1 C11 2.680(5) . ?
U1 C12 2.730(8) . ?
U1 C13 2.773(5) . ?
U1 C14 2.734(5) . ?
U1 C14' 2.731(10) . ?
U1 C15 2.715(5) . ?
U1 C30 2.474(3) . ?
O2 C21 1.372(4) . ?
C1 C2 1.417(5) . ?
C1 C5 1.413(5) . ?
C1 C6 1.501(5) . ?
C2 C3 1.409(5) . ?
C2 C7 1.503(5) . ?
C3 C4 1.422(5) . ?
C3 C8 1.506(5) . ?
C4 C5 1.411(4) . ?
C4 C9 1.498(5) . ?
C5 C10 1.509(5) . ?
C11 C12 1.417(13) . ?
C11 C15 1.425(10) . ?
C11 C16 1.501(8) . ?
C11' C12' 1.398(15) . ?
C11' C15' 1.403(13) . ?
C11' C16' 1.513(14) . ?
C12 C13 1.441(12) . ?
C12 C17 1.486(12) . ?
C12' C13' 1.41(2) . ?
C12' C17' 1.56(2) . ?
C13 C14 1.407(10) . ?
C13 C18 1.518(8) . ?
C13' C14' 1.405(16) . ?
C13' C18' 1.493(19) . ?
C14 C15 1.414(8) . ?
C14 C19 1.518(9) . ?
C14' C15' 1.365(15) . ?
C14' C19' 1.518(17) . ?
C15 C20 1.479(9) . ?
C15' C20' 1.544(16) . ?
C21 C22 1.399(4) . ?
C21 C26 1.400(4) . ?
C22 C23 1.386(5) . ?
C22 C27 1.501(5) . ?
C23 C24 1.386(5) . ?
C24 C25 1.381(5) . ?
C24 C28 1.510(5) . ?
C25 C26 1.398(4) . ?
C26 C29 1.505(5) . ?
